data_2019355
loop_
_publ_author_name
'Zhurov, Vladimir V.'
'Zhurova, Elizabeth A.'
'Stash, Adam I.'
'Pinkerton, A. Alan'

_publ_section_title
;
 Importance of the consideration of anharmonic motion in charge-density
 studies: a comparison of variable-temperature studies on two explosives,
 RDX and HMX
;
_journal_issue 2
_journal_name_full 'Acta Crystallographica Section A Foundations of Crystallography'
_journal_page_first 160
_journal_page_last 173
_journal_paper_doi 10.1107/S0108767310052219
_journal_volume 67
_journal_year 2011
_chemical_formula_moiety 'C3 H6 N6 O6 '
_chemical_formula_sum 'C3 H6 N6 O6'
_chemical_formula_weight 222.14
_space_group_IT_number 61
_symmetry_cell_setting orthorhombic
_symmetry_space_group_name_Hall '-P 2ac 2ab'
_symmetry_space_group_name_H-M 'P b c a'
_atom_type_scat_source 'Volkov et al, (2006)'
_cell_angle_alpha 90.000
_cell_angle_beta 90.000
_cell_angle_gamma 90.000
_cell_formula_units_Z 8
_cell_length_a 11.3790(2)
_cell_length_b 10.5694(2)
_cell_length_c 13.1314(2)
_cell_measurement_reflns_used 120142
_cell_measurement_temperature 20.0(1)
_cell_measurement_theta_max 69.98
_cell_measurement_theta_min 3.055
_cell_volume 1579.30(5)
_computing_cell_refinement 'Otwinowski & Minor (1997)'
_computing_data_collection CrystalClear,(2005)
_computing_data_reduction 'Zhurov et al,(2005)'
_computing_molecular_graphics 'Volkov et al, (2006)'
_computing_publication_material 'Volkov et al, (2006)'
_computing_structure_refinement 'Volkov et al, (2006)'
_computing_structure_solution 'Sheldrick (1997)'
_diffrn_ambient_temperature 20.0(1)
_diffrn_measured_fraction_theta_full 1.0
_diffrn_measured_fraction_theta_max 0.70
_diffrn_measurement_device 'Rigaku R-axis Rapid'
_diffrn_measurement_method w
_diffrn_radiation_type 'Mo K\a'
_diffrn_radiation_wavelength 0.71073
_diffrn_reflns_av_R_equivalents 0.0191
_diffrn_reflns_limit_h_max 28
_diffrn_reflns_limit_h_min -28
_diffrn_reflns_limit_k_max 21
_diffrn_reflns_limit_k_min -15
_diffrn_reflns_limit_l_max 34
_diffrn_reflns_limit_l_min -34
_diffrn_reflns_number 120142
_diffrn_reflns_theta_full 28.28
_diffrn_reflns_theta_max 69.98
_exptl_absorpt_coefficient_mu 0.178
_exptl_absorpt_correction_type none
_exptl_crystal_colour colorless
_exptl_crystal_density_diffrn 1.868
_exptl_crystal_description 'pyramid '
_exptl_crystal_F_000 912.0
_exptl_crystal_size_max 0.23
_exptl_crystal_size_mid 0.23
_exptl_crystal_size_min 0.23
_refine_diff_density_max 0.19
_refine_diff_density_min -0.20
_refine_ls_extinction_coef 0.0
_refine_ls_extinction_method none
_refine_ls_goodness_of_fit_ref 0.86
_refine_ls_hydrogen_treatment refall
_refine_ls_number_parameters 604
_refine_ls_number_reflns 8057
_refine_ls_R_factor_gt 0.0149
_refine_ls_shift/su_max 0.0000
_refine_ls_structure_factor_coef Fsqd
_refine_ls_weighting_details
;    calc w2 = q/[s^2^(Fo^2^) + (0.006 P)^2^ + 0.012 P + 0.00 + 0.00 sin(th)]
     where P = (1.0000 Fo^2^ + 0.0000 Fc^2^)
           q = 1.0
;
_refine_ls_weighting_scheme calc
_refine_ls_wR_factor_ref 0.0112
_reflns_number_gt 8057
_reflns_number_total 10651
_reflns_threshold_expression 'I>3\s, non-overlapped & non-partial reflections'
_cod_data_source_file sh5121sup1.cif
_cod_data_source_block RDX20KHarmonic
_cod_depositor_comments
;
The following automatic conversions were performed:

'_symmetry_cell_setting' value 'Orthorhombic' changed to
'orthorhombic' according to
/home/saulius/struct/CIF-dictionaries/cif_core.dic dictionary named
'cif_core.dic' version 2.4.2 from 2011-04-26.

Automatic conversion script
Id: cif_fix_values 1891 2012-01-12 08:04:46Z andrius 
;
_cod_original_sg_symbol_H-M Pbca
_cod_original_formula_sum 'C3 H6 N6 O6 '
_cod_database_code 2019355

loop_
_symmetry_equiv_pos_site_id
_symmetry_equiv_pos_as_xyz
1 +X,+Y,+Z
2 1/2-X,-Y,1/2+Z
3 -X,1/2+Y,1/2-Z
4 1/2+X,1/2-Y,-Z
5 -X,-Y,-Z
6 1/2+X,+Y,1/2-Z
7 +X,1/2-Y,1/2+Z
8 1/2-X,1/2+Y,+Z

loop_
_atom_local_axes_atom_label
_atom_local_axes_atom0
_atom_local_axes_ax1
_atom_local_axes_atom1
_atom_local_axes_atom2
_atom_local_axes_ax2
O(1) N(4) Y O(1) O(2) X
O(2) N(4) Y O(2) O(1) X
O(3) N(5) Y O(3) O(4) X
O(4) N(5) Y O(4) O(3) X
O(5) N(6) Y O(5) O(6) X
O(6) N(6) Y O(6) O(5) X
N(1) N(4) X N(1) C(2) Y
N(2) N(5) X N(2) C(3) Y
N(3) N(6) X N(3) C(1) Y
N(4) N(1) X N(4) O(1) Y
N(5) N(2) X N(5) O(3) Y
N(6) N(3) X N(6) O(5) Y
C(1) DUM0 Z C(1) N(3) Y
C(2) DUM1 Z C(2) N(1) Y
C(3) DUM2 Z C(3) N(2) Y
H(1A) C(1) Z H(1A) H(1B) Y
H(1B) C(1) Z H(1B) H(1A) Y
H(2A) C(2) Z H(2A) H(2B) Y
H(2B) C(2) Z H(2B) H(2A) Y
H(3A) C(3) Z H(3A) H(3B) Y
H(3B) C(3) Z H(3B) H(3A) Y

loop_
_atom_rho_multipole_atom_label
_atom_rho_multipole_coeff_Pv
_atom_rho_multipole_coeff_P00
_atom_rho_multipole_coeff_P11
_atom_rho_multipole_coeff_P1-1
_atom_rho_multipole_coeff_P10
_atom_rho_multipole_coeff_P20
_atom_rho_multipole_coeff_P21
_atom_rho_multipole_coeff_P2-1
_atom_rho_multipole_coeff_P22
_atom_rho_multipole_coeff_P2-2
_atom_rho_multipole_coeff_P30
_atom_rho_multipole_coeff_P31
_atom_rho_multipole_coeff_P3-1
_atom_rho_multipole_coeff_P32
_atom_rho_multipole_coeff_P3-2
_atom_rho_multipole_coeff_P33
_atom_rho_multipole_coeff_P3-3
_atom_rho_multipole_coeff_P40
_atom_rho_multipole_coeff_P41
_atom_rho_multipole_coeff_P4-1
_atom_rho_multipole_coeff_P42
_atom_rho_multipole_coeff_P4-2
_atom_rho_multipole_coeff_P43
_atom_rho_multipole_coeff_P4-3
_atom_rho_multipole_coeff_P44
_atom_rho_multipole_coeff_P4-4
_atom_rho_multipole_kappa
_atom_rho_multipole_kappa_prime0
_atom_rho_multipole_kappa_prime1
_atom_rho_multipole_kappa_prime2
_atom_rho_multipole_kappa_prime3
_atom_rho_multipole_kappa_prime4
_atom_rho_multipole_radial_slater_n0
_atom_rho_multipole_radial_slater_zeta0
_atom_rho_multipole_radial_slater_n1
_atom_rho_multipole_radial_slater_zeta1
_atom_rho_multipole_radial_slater_n2
_atom_rho_multipole_radial_slater_zeta2
_atom_rho_multipole_radial_slater_n3
_atom_rho_multipole_radial_slater_zeta3
_atom_rho_multipole_radial_slater_n4
_atom_rho_multipole_radial_slater_zeta4
O(1) 6.059(14) 0 0.001(5) -0.120(6) -0.020(5) -0.039(5) 0.013(4) -0.016(5) 0.137(5) 0.011(5) -0.000(4) -0.000(4) -0.014(4) 0.009(4) 0.004(4) -0.006(4) -0.033(4) -0.001(6) -0.001(5) -0.007(5) 0.001(5) -0.002(5) -0.008(5) 0.007(5) 0.022(5) 0.004(5) 0.9937(8) 0.999(12) 0.999469 0.999469 0.999469 0.999469 2 4.4974 2 4.4974 2 4.4974 3 4.4974 4 4.4974
O(2) 6.095(14) 0 0.003(5) -0.102(6) 0.000(5) -0.039(5) -0.013(5) 0.001(5) 0.131(5) 0.008(5) 0.007(5) -0.001(4) -0.021(5) -0.004(4) -0.006(4) -0.011(4) -0.038(5) 0.002(6) 0.000(5) 0.002(5) 0.012(5) -0.002(5) -0.005(6) -0.007(5) 0.020(5) -0.001(5) 0.9937(8) 0.999(12) 0.999469 0.999469 0.999469 0.999469 2 4.4974 2 4.4974 2 4.4974 3 4.4974 4 4.4974
O(3) 6.060(14) 0 0.006(5) -0.110(6) 0.003(6) -0.031(6) 0.005(5) 0.002(6) 0.124(5) 0.004(5) -0.002(5) -0.003(4) -0.017(5) 0.001(4) -0.003(5) -0.013(4) -0.026(4) 0.012(6) 0.005(5) 0.000(6) 0.020(6) 0.001(6) 0.006(6) 0.002(5) 0.006(5) -0.009(5) 0.9937(8) 0.999(12) 0.999469 0.999469 0.999469 0.999469 2 4.4974 2 4.4974 2 4.4974 3 4.4974 4 4.4974
O(4) 6.072(13) 0 0.006(5) -0.124(5) 0.000(5) -0.036(5) -0.005(5) 0.003(5) 0.144(5) 0.019(5) -0.004(5) -0.004(4) -0.013(5) 0.002(4) -0.003(4) -0.010(4) -0.027(4) 0.009(6) -0.004(5) -0.002(5) -0.004(5) -0.009(5) 0.004(5) -0.004(5) 0.003(5) -0.003(5) 0.9937(8) 0.999(12) 0.999469 0.999469 0.999469 0.999469 2 4.4974 2 4.4974 2 4.4974 3 4.4974 4 4.4974
O(5) 6.047(13) 0 -0.001(5) -0.138(5) 0.004(5) -0.032(5) 0.005(5) 0.010(5) 0.159(5) 0.015(5) 0.001(4) -0.003(4) -0.014(4) -0.009(4) 0.000(4) -0.008(4) -0.032(4) 0.012(6) -0.001(5) 0.005(5) -0.004(5) -0.008(5) 0.004(5) -0.005(5) 0.004(5) -0.007(5) 0.9937(8) 0.999(12) 0.999469 0.999469 0.999469 0.999469 2 4.4974 2 4.4974 2 4.4974 3 4.4974 4 4.4974
O(6) 6.086(13) 0 0.001(5) -0.103(6) -0.011(5) -0.024(5) 0.011(5) -0.004(5) 0.121(5) -0.009(5) 0.006(5) -0.002(4) -0.023(5) 0.010(4) -0.001(4) -0.006(4) -0.031(5) 0.007(6) -0.003(5) 0.005(5) 0.017(5) 0.005(5) -0.001(5) 0.008(5) 0.011(5) -0.011(5) 0.9937(8) 0.999(12) 0.999469 0.999469 0.999469 0.999469 2 4.4974 2 4.4974 2 4.4974 3 4.4974 4 4.4974
N(1) 4.92(2) 0 -0.056(5) -0.006(6) 0.042(5) 0.067(5) -0.002(4) -0.023(5) -0.052(5) 0.010(5) 0.027(5) -0.007(4) -0.022(5) 0.031(5) -0.035(5) 0.127(5) -0.000(5) 0.013(6) 0.001(5) -0.007(6) -0.010(6) 0.004(6) -0.021(6) -0.003(6) -0.003(6) 0.009(6) 0.9984(13) 1.065(14) 1.065268 1.065268 1.065268 1.065268 2 3.81056 2 3.81056 2 3.81056 3 3.81056 4 3.81056
N(2) 4.92(2) 0 -0.068(5) -0.012(5) -0.069(5) 0.092(5) 0.006(4) 0.044(5) -0.073(5) -0.011(5) -0.033(5) -0.026(4) -0.041(5) -0.030(5) 0.037(5) 0.117(5) -0.013(5) 0.016(6) -0.003(6) -0.005(6) -0.009(6) 0.023(6) 0.015(6) -0.002(6) 0.004(6) 0.014(6) 0.9984(13) 1.065(14) 1.065268 1.065268 1.065268 1.065268 2 3.81056 2 3.81056 2 3.81056 3 3.81056 4 3.81056
N(3) 4.925(19) 0 -0.063(5) -0.033(5) -0.056(5) 0.087(5) -0.005(5) 0.037(4) -0.066(5) 0.024(5) -0.020(5) -0.027(5) -0.048(5) -0.021(5) 0.046(5) 0.117(5) -0.015(5) 0.014(6) 0.005(6) -0.002(6) -0.019(6) 0.007(6) 0.028(6) -0.005(6) 0.002(6) 0.012(6) 0.9984(13) 1.065(14) 1.065268 1.065268 1.065268 1.065268 2 3.81056 2 3.81056 2 3.81056 3 3.81056 4 3.81056
N(4) 5.07(2) 0 -0.038(8) 0.023(9) 0.004(6) -0.262(8) -0.028(6) 0.009(6) -0.106(7) -0.006(7) -0.007(8) 0.007(7) -0.024(8) -0.029(7) -0.001(8) 0.429(12) 0.002(9) 0.033(9) 0.006(8) -0.001(9) 0.007(9) 0.011(9) 0.023(10) 0.012(10) 0.045(12) 0.008(12) 0.9809(16) 0.794(6) 0.793758 0.793758 0.793758 0.793758 2 3.81056 2 3.81056 2 3.81056 3 3.81056 4 3.81056
N(5) 5.12(2) 0 -0.056(7) -0.006(8) 0.008(6) -0.251(8) 0.028(6) 0.015(6) -0.119(7) -0.016(7) 0.008(8) 0.012(7) 0.002(8) 0.041(7) -0.029(7) 0.450(11) -0.006(8) 0.052(9) -0.011(8) -0.001(9) 0.004(9) 0.006(9) 0.000(10) -0.003(10) 0.065(11) -0.002(11) 0.9809(16) 0.794(6) 0.793758 0.793758 0.793758 0.793758 2 3.81056 2 3.81056 2 3.81056 3 3.81056 4 3.81056
N(6) 5.10(2) 0 -0.045(8) 0.026(8) -0.005(6) -0.241(7) 0.037(6) 0.023(6) -0.119(7) 0.003(7) 0.021(8) 0.005(7) -0.013(8) 0.049(7) -0.026(7) 0.446(12) -0.012(8) 0.046(9) -0.013(8) -0.017(9) 0.002(9) -0.005(9) -0.024(10) -0.003(10) 0.054(11) 0.016(11) 0.9809(16) 0.794(6) 0.793758 0.793758 0.793758 0.793758 2 3.81056 2 3.81056 2 3.81056 3 3.81056 4 3.81056
C(1) 4.27(5) 0 0.038(15) 0.025(8) 0.138(12) -0.021(7) 0.031(10) 0.010(7) 0.150(9) -0.012(8) -0.006(9) -0.023(11) 0.074(8) 0.468(14) -0.064(10) 0.041(9) 0.060(9) -0.131(12) -0.021(12) -0.036(10) -0.019(12) -0.015(11) -0.001(11) 0.006(12) 0.117(11) -0.034(11) 0.978(3) 0.897(7) 0.897131 0.897131 0.897131 0.897131 2 3.1303 2 3.1303 2 3.1303 3 3.1303 4 3.1303
C(2) 4.21(5) 0 0.002(16) -0.008(8) 0.111(13) 0.000(8) 0.024(12) -0.004(7) 0.130(10) 0.005(8) -0.003(9) 0.041(12) -0.068(8) 0.458(15) 0.012(11) -0.031(9) -0.055(9) -0.121(12) 0.023(13) 0.047(10) -0.028(12) 0.016(11) 0.010(11) -0.013(12) 0.115(11) 0.004(11) 0.978(3) 0.897(7) 0.897131 0.897131 0.897131 0.897131 2 3.1303 2 3.1303 2 3.1303 3 3.1303 4 3.1303
C(3) 4.22(5) 0 0.021(13) -0.007(9) 0.130(11) -0.013(7) -0.013(9) -0.020(7) 0.137(9) -0.044(8) -0.014(9) -0.093(11) -0.107(8) 0.419(14) -0.097(10) 0.028(9) -0.103(9) -0.095(12) -0.018(12) 0.060(10) 0.013(12) 0.007(11) -0.017(11) -0.022(12) 0.093(11) -0.058(10) 0.978(3) 0.897(7) 0.897131 0.897131 0.897131 0.897131 2 3.1303 2 3.1303 2 3.1303 3 3.1303 4 3.1303
H(1A) 0.75(3) 0 0.006(16) -0.003(16) 0.101(19) 0.028(14) 0 0 0 0 0 0 0 0 0 0 0 0 0 0 0 0 0 0 0 0 1.197156 1.2 1.2 1.2 1.2 1.2 0 1.9154 1 1.9154 2 1.9154 3 1.9154 4 1.9154
H(1B) 0.84(3) 0 0.005(15) 0.001(17) 0.126(19) 0.042(15) 0 0 0 0 0 0 0 0 0 0 0 0 0 0 0 0 0 0 0 0 1.197156 1.2 1.2 1.2 1.2 1.2 0 1.9154 1 1.9154 2 1.9154 3 1.9154 4 1.9154
H(2A) 0.82(3) 0 0.008(16) -0.027(18) 0.12(2) 0.026(15) 0 0 0 0 0 0 0 0 0 0 0 0 0 0 0 0 0 0 0 0 1.197156 1.2 1.2 1.2 1.2 1.2 0 1.9154 1 1.9154 2 1.9154 3 1.9154 4 1.9154
H(2B) 0.86(3) 0 -0.009(16) 0.001(17) 0.135(19) 0.054(15) 0 0 0 0 0 0 0 0 0 0 0 0 0 0 0 0 0 0 0 0 1.197156 1.2 1.2 1.2 1.2 1.2 0 1.9154 1 1.9154 2 1.9154 3 1.9154 4 1.9154
H(3A) 0.79(3) 0 -0.019(16) -0.024(17) 0.09(2) 0.015(15) 0 0 0 0 0 0 0 0 0 0 0 0 0 0 0 0 0 0 0 0 1.197156 1.2 1.2 1.2 1.2 1.2 0 1.9154 1 1.9154 2 1.9154 3 1.9154 4 1.9154
H(3B) 0.81(2) 0 -0.012(15) 0.009(16) 0.121(17) 0.059(14) 0 0 0 0 0 0 0 0 0 0 0 0 0 0 0 0 0 0 0 0 1.197156 1.2 1.2 1.2 1.2 1.2 0 1.9154 1 1.9154 2 1.9154 3 1.9154 4 1.9154

loop_
_atom_site_aniso_label
_atom_site_aniso_U_11
_atom_site_aniso_U_22
_atom_site_aniso_U_33
_atom_site_aniso_U_12
_atom_site_aniso_U_13
_atom_site_aniso_U_23
O(1) 0.00650(5) 0.00785(8) 0.00721(4) -0.00133(5) -0.00201(3) -0.00118(4)
O(2) 0.00651(5) 0.00768(8) 0.01081(5) 0.00179(5) -0.00246(3) 0.00071(5)
O(3) 0.00782(5) 0.00929(9) 0.00935(5) 0.00314(5) 0.00210(3) -0.00060(5)
O(4) 0.00986(5) 0.01079(8) 0.00408(3) 0.00068(5) 0.00069(3) 0.00030(4)
O(5) 0.00965(5) 0.00888(8) 0.00547(4) -0.00005(5) 0.00049(3) 0.00172(4)
O(6) 0.00689(5) 0.00714(8) 0.01075(5) -0.00244(5) 0.00100(4) -0.00009(5)
N(1) 0.00481(4) 0.00466(7) 0.00626(4) 0.00027(4) -0.00195(3) -0.00042(4)
N(2) 0.00490(4) 0.00518(7) 0.00386(3) 0.00034(4) -0.00018(3) -0.00047(4)
N(3) 0.00475(4) 0.00494(7) 0.00479(3) -0.00032(4) -0.00061(3) 0.00040(4)
N(4) 0.00429(4) 0.00574(7) 0.00469(3) -0.00021(4) -0.00094(2) 0.00041(3)
N(5) 0.00523(4) 0.00586(7) 0.00455(3) -0.00003(4) 0.00085(2) -0.00064(3)
N(6) 0.00493(4) 0.00495(6) 0.00583(3) 0.00011(4) 0.00071(2) 0.00056(3)
C(1) 0.00575(4) 0.00543(7) 0.00499(4) 0.00054(4) -0.00073(3) -0.00071(4)
C(2) 0.00642(5) 0.00487(7) 0.00476(4) -0.00047(4) -0.00087(3) 0.00039(4)
C(3) 0.00403(4) 0.00583(7) 0.00508(4) -0.00012(4) -0.00031(3) -0.00018(4)
H(1A) 0.011(3) 0.009(4) 0.016(3) -0.002(3) -0.006(2) -0.003(2)
H(1B) 0.013(3) 0.020(3) 0.012(3) 0.002(2) 0.002(2) 0.002(2)
H(2A) 0.019(4) 0.018(4) 0.012(3) -0.002(3) -0.003(2) -0.001(2)
H(2B) 0.021(4) 0.016(3) 0.012(3) -0.005(2) 0.000(2) 0.003(2)
H(3A) 0.014(3) 0.014(3) 0.011(3) -0.001(2) 0.000(2) -0.002(2)
H(3B) 0.009(3) 0.011(3) 0.016(3) -0.002(2) 0.006(2) -0.001(2)

loop_
_atom_site_label
_atom_site_fract_x
_atom_site_fract_y
_atom_site_fract_z
_atom_site_occupancy
_atom_site_symmetry_multiplicity
_atom_site_U_iso_or_equiv
O(1) 0.567533(15) 0.43518(2) 0.267970(12) 1 8 0.007
O(2) 0.593197(16) 0.23647(2) 0.229961(13) 1 8 0.008
O(3) 0.463641(17) 0.13247(2) -0.027480(13) 1 8 0.009
O(4) 0.350573(16) 0.25460(2) -0.117490(11) 1 8 0.008
O(5) 0.319494(16) 0.53412(2) -0.072786(11) 1 8 0.008
O(6) 0.433891(16) 0.60516(2) 0.046596(13) 1 8 0.008
N(1) 0.434558(14) 0.33655(2) 0.174315(11) 1 8 0.005
N(2) 0.317528(13) 0.236081(19) 0.050244(10) 1 8 0.005
N(3) 0.296262(13) 0.46114(2) 0.085876(10) 1 8 0.005
N(4) 0.536675(11) 0.335765(17) 0.227919(9) 1 8 0.005
N(5) 0.383556(12) 0.208053(16) -0.037389(9) 1 8 0.005
N(6) 0.355713(12) 0.536468(16) 0.014473(9) 1 8 0.005
C(1) 0.355164(14) 0.444755(19) 0.183464(10) 1 8 0.005
C(2) 0.377369(14) 0.217061(19) 0.146953(10) 1 8 0.005
C(3) 0.239662(12) 0.346451(17) 0.046408(10) 1 8 0.005
H(1A) 0.4028(10) 0.5281(12) 0.2041(8) 1 8 0.012
H(1B) 0.2868(9) 0.4240(10) 0.2390(8) 1 8 0.015
H(2A) 0.4392(11) 0.1428(12) 0.1420(8) 1 8 0.016
H(2B) 0.3106(10) 0.1949(10) 0.2035(8) 1 8 0.016
H(3A) 0.2083(10) 0.3618(10) -0.0283(9) 1 8 0.013
H(3B) 0.1678(9) 0.3257(9) 0.0971(8) 1 8 0.012

loop_
_geom_angle_atom_site_label_1
_geom_angle_atom_site_label_2
_geom_angle_atom_site_label_3
_geom_angle
_geom_angle_site_symmetry_1
_geom_angle_site_symmetry_2
_geom_angle_site_symmetry_3
_geom_angle_publ_flag
N(4) N(1) C(1) 119.379(17) 1_555 1_555 1_555 yes
N(4) N(1) C(2) 120.105(18) 1_555 1_555 1_555 yes
C(1) N(1) C(2) 114.821(14) 1_555 1_555 1_555 yes
N(5) N(2) C(2) 115.799(14) 1_555 1_555 1_555 yes
N(5) N(2) C(3) 117.557(14) 1_555 1_555 1_555 yes
C(2) N(2) C(3) 115.016(14) 1_555 1_555 1_555 yes
N(6) N(3) C(1) 115.680(14) 1_555 1_555 1_555 yes
N(6) N(3) C(3) 116.370(13) 1_555 1_555 1_555 yes
C(1) N(3) C(3) 114.489(16) 1_555 1_555 1_555 yes
O(1) N(4) O(2) 124.850(17) 1_555 1_555 1_555 yes
O(1) N(4) N(1) 117.508(18) 1_555 1_555 1_555 yes
O(2) N(4) N(1) 117.599(19) 1_555 1_555 1_555 yes
O(3) N(5) O(4) 125.886(16) 1_555 1_555 1_555 yes
O(3) N(5) N(2) 116.763(15) 1_555 1_555 1_555 yes
O(4) N(5) N(2) 117.143(16) 1_555 1_555 1_555 yes
O(5) N(6) O(6) 125.632(18) 1_555 1_555 1_555 yes
O(5) N(6) N(3) 116.985(17) 1_555 1_555 1_555 yes
O(6) N(6) N(3) 117.176(14) 1_555 1_555 1_555 yes
N(1) C(1) N(3) 107.759(13) 1_555 1_555 1_555 yes
N(1) C(1) H(1A) 110.6(6) 1_555 1_555 1_555 yes
N(1) C(1) H(1B) 109.8(5) 1_555 1_555 1_555 yes
N(3) C(1) H(1A) 111.0(6) 1_555 1_555 1_555 yes
N(3) C(1) H(1B) 106.6(5) 1_555 1_555 1_555 yes
H(1A) C(1) H(1B) 111.0(8) 1_555 1_555 1_555 yes
N(1) C(2) N(2) 107.623(15) 1_555 1_555 1_555 yes
N(1) C(2) H(2A) 111.1(6) 1_555 1_555 1_555 yes
N(1) C(2) H(2B) 109.2(5) 1_555 1_555 1_555 yes
N(2) C(2) H(2A) 111.1(6) 1_555 1_555 1_555 yes
N(2) C(2) H(2B) 107.4(5) 1_555 1_555 1_555 yes
H(2A) C(2) H(2B) 110.3(8) 1_555 1_555 1_555 yes
N(2) C(3) N(3) 112.337(13) 1_555 1_555 1_555 yes
N(2) C(3) H(3A) 111.0(6) 1_555 1_555 1_555 yes
N(2) C(3) H(3B) 106.0(5) 1_555 1_555 1_555 yes
N(3) C(3) H(3A) 110.4(6) 1_555 1_555 1_555 yes
N(3) C(3) H(3B) 106.5(5) 1_555 1_555 1_555 yes
H(3A) C(3) H(3B) 110.4(8) 1_555 1_555 1_555 yes

loop_
_geom_bond_atom_site_label_1
_geom_bond_atom_site_label_2
_geom_bond_distance
_geom_bond_site_symmetry_1
_geom_bond_site_symmetry_2
_geom_bond_publ_flag
O(1) N(4) 1.2263(3) 1_555 1_555 yes
O(2) N(4) 1.2312(3) 1_555 1_555 yes
O(3) N(5) 1.2189(2) 1_555 1_555 yes
O(4) N(5) 1.2203(2) 1_555 1_555 yes
O(5) N(6) 1.2180(2) 1_555 1_555 yes
O(6) N(6) 1.2233(2) 1_555 1_555 yes
N(1) N(4) 1.35859(19) 1_555 1_555 yes
N(1) C(1) 1.4624(3) 1_555 1_555 yes
N(1) C(2) 1.4654(3) 1_555 1_555 yes
N(2) N(5) 1.40587(19) 1_555 1_555 yes
N(2) C(2) 1.45492(19) 1_555 1_555 yes
N(2) C(3) 1.4658(2) 1_555 1_555 yes
N(3) N(6) 1.4038(2) 1_555 1_555 yes
N(3) C(1) 1.45650(19) 1_555 1_555 yes
N(3) C(3) 1.4673(2) 1_555 1_555 yes
C(1) H(1A) 1.069(12) 1_555 1_555 yes
C(1) H(1B) 1.089(11) 1_555 1_555 yes
C(2) H(2A) 1.056(13) 1_555 1_555 yes
C(2) H(2B) 1.088(11) 1_555 1_555 yes
C(3) H(3A) 1.056(12) 1_555 1_555 yes
C(3) H(3B) 1.077(11) 1_555 1_555 yes

loop_
_atom_dummy_label
_atom_dummy_fract_x
_atom_dummy_fract_y
_atom_dummy_fract_z
DUM0 0.3479 0.4709 0.2227
DUM1 0.3809 0.1675 0.1758
DUM2 0.1939 0.3351 0.0385
